data_4339595
loop_
_publ_author_name
'Lee, Chien-Ming'
'Chiou, Tzung-Wen'
'Chen, Hsin-Hung'
'Chiang, Chao-Yi'
'Kuo, Ting-Shen'
'Liaw, Wen-Feng'

_publ_section_title
;
 Mononuclear Ni(II)-thiolate complexes with pendant thiol and dinuclear
 Ni(III/II)-thiolate complexes with Ni...Ni interaction regulated by the
 oxidation levels of nickels and the coordinated ligands.
;
_journal_issue 21
_journal_name_full 'Inorganic chemistry'
_journal_page_first 8913
_journal_page_last 8923
_journal_paper_doi 10.1021/ic700719h
_journal_volume 46
_journal_year 2007
_chemical_formula_sum 'C69 H72 N Ni P3 S3 Se Si3'
_chemical_formula_weight 1326.31
_chemical_name_systematic
; 
 ? 
;
_space_group_IT_number 14
_symmetry_cell_setting monoclinic
_symmetry_space_group_name_Hall '-P 2ybc'
_symmetry_space_group_name_H-M 'P 1 21/c 1'
_atom_sites_solution_hydrogens geom
_atom_sites_solution_primary direct
_atom_sites_solution_secondary difmap
_audit_creation_method SHELXL-97
_cell_angle_alpha 90.00
_cell_angle_beta 99.748(1)
_cell_angle_gamma 90.00
_cell_formula_units_Z 4
_cell_length_a 14.1822(7)
_cell_length_b 27.2702(13)
_cell_length_c 17.4289(8)
_cell_measurement_reflns_used 5241
_cell_measurement_temperature 150(1)
_cell_measurement_theta_max 26.93
_cell_measurement_theta_min 2.49
_cell_volume 6643.3(5)
_computing_cell_refinement 'Bruker SAINT'
_computing_data_collection 'Bruker SMART'
_computing_data_reduction 'Bruker SAINT'
_computing_molecular_graphics 'Bruker SHELXTL'
_computing_publication_material 'Bruker SHELXTL'
_computing_structure_refinement 'SHELXL-97 (Sheldrick, 1997)'
_computing_structure_solution 'SHELXS-97 (Sheldrick, 1990)'
_diffrn_ambient_temperature 150(1)
_diffrn_measured_fraction_theta_full 1.000
_diffrn_measured_fraction_theta_max 1.000
_diffrn_measurement_device_type 'BRUKER SMART APEXCCD area detector'
_diffrn_measurement_method 'omega scans'
_diffrn_radiation_monochromator graphite
_diffrn_radiation_source 'fine-focus sealed tube'
_diffrn_radiation_type MoK\a
_diffrn_radiation_wavelength 0.71073
_diffrn_reflns_av_R_equivalents 0.0432
_diffrn_reflns_av_sigmaI/netI 0.0441
_diffrn_reflns_limit_h_max 18
_diffrn_reflns_limit_h_min -18
_diffrn_reflns_limit_k_max 35
_diffrn_reflns_limit_k_min -32
_diffrn_reflns_limit_l_max 22
_diffrn_reflns_limit_l_min -17
_diffrn_reflns_number 57910
_diffrn_reflns_theta_full 27.50
_diffrn_reflns_theta_max 27.50
_diffrn_reflns_theta_min 1.40
_exptl_absorpt_coefficient_mu 1.101
_exptl_absorpt_correction_T_max 0.703
_exptl_absorpt_correction_T_min 0.650
_exptl_absorpt_correction_type multi-scan
_exptl_crystal_colour deep-brown
_exptl_crystal_density_diffrn 1.326
_exptl_crystal_density_method 'not measured'
_exptl_crystal_description block
_exptl_crystal_F_000 2760
_exptl_crystal_size_max 0.40
_exptl_crystal_size_mid 0.36
_exptl_crystal_size_min 0.32
_refine_diff_density_max 1.214
_refine_diff_density_min -0.684
_refine_diff_density_rms 0.100
_refine_ls_extinction_method none
_refine_ls_goodness_of_fit_ref 1.075
_refine_ls_hydrogen_treatment mixed
_refine_ls_matrix_type full
_refine_ls_number_parameters 750
_refine_ls_number_reflns 15273
_refine_ls_number_restraints 0
_refine_ls_restrained_S_all 1.075
_refine_ls_R_factor_all 0.0589
_refine_ls_R_factor_gt 0.0434
_refine_ls_shift/su_max 0.001
_refine_ls_shift/su_mean 0.000
_refine_ls_structure_factor_coef Fsqd
_refine_ls_weighting_details 'calc w=1/[\s^2^(Fo^2^)+(0.0610P)^2^+2.4100P] where P=(Fo^2^+2Fc^2^)/3'
_refine_ls_weighting_scheme calc
_refine_ls_wR_factor_gt 0.1047
_refine_ls_wR_factor_ref 0.1177
_reflns_number_gt 12357
_reflns_number_total 15273
_reflns_threshold_expression >2sigma(I)
_cod_data_source_file ic700719h-file003.cif
_cod_data_source_block ic11256
_cod_depositor_comments
;
The following automatic conversions were performed:

'_symmetry_cell_setting' value 'Monoclinic' changed to 'monoclinic'
according to
/usr/data/users/saulius/automatic-downloads/retrospective/ACS/lib/dictionaries/cif_core.dic
dictionary named 'cif_core.dic' version 2.4.2 from 2011-04-26.

Automatic conversion script
Id: cif_fix_values 2281 2013-09-26 08:29:07Z andrius 
;
_cod_original_sg_symbol_H-M P2(1)/c
_cod_database_code 4339595

loop_
_symmetry_equiv_pos_as_xyz
'x, y, z'
'-x, y+1/2, -z+1/2'
'-x, -y, -z'
'x, -y-1/2, z-1/2'

loop_
_atom_site_label
_atom_site_type_symbol
_atom_site_fract_x
_atom_site_fract_y
_atom_site_fract_z
_atom_site_U_iso_or_equiv
_atom_site_adp_type
_atom_site_occupancy
_atom_site_symmetry_multiplicity
_atom_site_calc_flag
_atom_site_refinement_flags
Ni Ni 0.15046(2) 0.276565(12) 0.936503(19) 0.01918(8) Uani 0.95 1 d P
Se Se 0.114572(19) 0.322978(10) 1.038983(16) 0.02571(8) Uani 0.95 1 d P
Ni' Ni 0.1164(4) 0.3089(2) 0.9015(4) 0.0211(13) Uiso 0.05 1 d P
Se' Se 0.0521(4) 0.3642(2) 0.9825(3) 0.0316(12) Uiso 0.05 1 d P
S1 S 0.29686(4) 0.26648(2) 0.99437(4) 0.02403(14) Uani 1 1 d .
S2 S 0.00738(4) 0.25244(2) 0.89132(4) 0.02316(14) Uani 1 1 d .
S3 S 0.20698(5) 0.38028(3) 0.85735(4) 0.02865(15) Uani 1 1 d .
H3A H 0.185(2) 0.3531(11) 0.8833(18) 0.034 Uiso 1 1 d .
P1 P 0.18944(4) 0.25683(2) 0.82979(4) 0.01845(13) Uani 1 1 d .
Si1 Si 0.50759(5) 0.21435(3) 1.05395(5) 0.02795(17) Uani 1 1 d .
Si2 Si -0.17197(6) 0.17823(3) 0.81987(5) 0.03284(19) Uani 1 1 d .
Si3 Si 0.16168(5) 0.45550(3) 0.70944(5) 0.02704(16) Uani 1 1 d .
C1 C 0.31320(16) 0.23719(8) 0.84644(15) 0.0194(5) Uani 1 1 d .
C2 C 0.36355(18) 0.22039(9) 0.78969(16) 0.0251(5) Uani 1 1 d .
H2A H 0.3342 0.2203 0.7365 0.030 Uiso 1 1 calc R
C3 C 0.45605(18) 0.20390(10) 0.81100(17) 0.0281(6) Uani 1 1 d .
H3B H 0.4915 0.1931 0.7725 0.034 Uiso 1 1 calc R
C4 C 0.49715(17) 0.20321(9) 0.88929(16) 0.0256(6) Uani 1 1 d .
H4A H 0.5602 0.1906 0.9033 0.031 Uiso 1 1 calc R
C5 C 0.45018(17) 0.22010(9) 0.94816(15) 0.0224(5) Uani 1 1 d .
C6 C 0.35692(16) 0.23900(8) 0.92497(15) 0.0200(5) Uani 1 1 d .
C7 C 0.4358(3) 0.17273(14) 1.1056(2) 0.0570(10) Uani 1 1 d .
H7A H 0.4672 0.1691 1.1599 0.085 Uiso 1 1 calc R
H7B H 0.4306 0.1406 1.0802 0.085 Uiso 1 1 calc R
H7C H 0.3717 0.1865 1.1041 0.085 Uiso 1 1 calc R
C8 C 0.5261(2) 0.27459(12) 1.10412(19) 0.0413(8) Uani 1 1 d .
H8A H 0.5712 0.2707 1.1530 0.062 Uiso 1 1 calc R
H8B H 0.4649 0.2868 1.1153 0.062 Uiso 1 1 calc R
H8C H 0.5522 0.2980 1.0705 0.062 Uiso 1 1 calc R
C9 C 0.6278(2) 0.18640(13) 1.0571(2) 0.0501(9) Uani 1 1 d .
H9A H 0.6617 0.1858 1.1110 0.075 Uiso 1 1 calc R
H9B H 0.6644 0.2058 1.0251 0.075 Uiso 1 1 calc R
H9C H 0.6206 0.1528 1.0370 0.075 Uiso 1 1 calc R
C10 C 0.11059(16) 0.20755(8) 0.79153(14) 0.0184(5) Uani 1 1 d .
C11 C 0.12912(18) 0.17054(9) 0.74187(14) 0.0221(5) Uani 1 1 d .
H11A H 0.1894 0.1689 0.7251 0.026 Uiso 1 1 calc R
C12 C 0.05937(19) 0.13587(9) 0.71670(15) 0.0256(5) Uani 1 1 d .
H12A H 0.0722 0.1098 0.6838 0.031 Uiso 1 1 calc R
C13 C -0.02874(19) 0.13945(9) 0.73962(15) 0.0258(6) Uani 1 1 d .
H13A H -0.0765 0.1161 0.7203 0.031 Uiso 1 1 calc R
C14 C -0.05103(18) 0.17595(9) 0.78999(15) 0.0230(5) Uani 1 1 d .
C15 C 0.02294(17) 0.20956(9) 0.81843(14) 0.0197(5) Uani 1 1 d .
C16 C -0.1607(3) 0.16212(15) 0.9250(2) 0.0567(10) Uani 1 1 d .
H16A H -0.1153 0.1845 0.9560 0.085 Uiso 1 1 calc R
H16B H -0.1374 0.1284 0.9331 0.085 Uiso 1 1 calc R
H16C H -0.2233 0.1650 0.9412 0.085 Uiso 1 1 calc R
C17 C -0.2502(2) 0.13073(13) 0.7637(2) 0.0510(9) Uani 1 1 d .
H17A H -0.3148 0.1329 0.7764 0.077 Uiso 1 1 calc R
H17B H -0.2238 0.0981 0.7774 0.077 Uiso 1 1 calc R
H17C H -0.2529 0.1363 0.7078 0.077 Uiso 1 1 calc R
C18 C -0.2310(2) 0.23856(13) 0.7994(3) 0.0581(11) Uani 1 1 d .
H18A H -0.1974 0.2633 0.8348 0.087 Uiso 1 1 calc R
H18B H -0.2977 0.2363 0.8072 0.087 Uiso 1 1 calc R
H18C H -0.2291 0.2480 0.7454 0.087 Uiso 1 1 calc R
C19 C 0.17798(16) 0.30262(9) 0.75117(14) 0.0190(5) Uani 1 1 d .
C20 C 0.16370(18) 0.28510(9) 0.67522(15) 0.0245(5) Uani 1 1 d .
H20A H 0.1591 0.2508 0.6661 0.029 Uiso 1 1 calc R
C21 C 0.1560(2) 0.31688(10) 0.61267(16) 0.0285(6) Uani 1 1 d .
H21A H 0.1490 0.3045 0.5611 0.034 Uiso 1 1 calc R
C22 C 0.15873(19) 0.36684(10) 0.62580(16) 0.0279(6) Uani 1 1 d .
H22A H 0.1527 0.3884 0.5825 0.033 Uiso 1 1 calc R
C23 C 0.16998(17) 0.38659(9) 0.70054(15) 0.0217(5) Uani 1 1 d .
C24 C 0.18263(16) 0.35346(9) 0.76364(14) 0.0191(5) Uani 1 1 d .
C25 C 0.2799(2) 0.48195(11) 0.7526(2) 0.0472(9) Uani 1 1 d .
H25A H 0.2764 0.5178 0.7504 0.071 Uiso 1 1 calc R
H25B H 0.3288 0.4705 0.7233 0.071 Uiso 1 1 calc R
H25C H 0.2968 0.4715 0.8070 0.071 Uiso 1 1 calc R
C26 C 0.1270(2) 0.48140(11) 0.60916(19) 0.0428(8) Uani 1 1 d .
H26A H 0.1246 0.5173 0.6121 0.064 Uiso 1 1 calc R
H26B H 0.0639 0.4688 0.5858 0.064 Uiso 1 1 calc R
H26C H 0.1743 0.4717 0.5771 0.064 Uiso 1 1 calc R
C27 C 0.0652(2) 0.47445(11) 0.76388(19) 0.0403(7) Uani 1 1 d .
H27A H 0.0601 0.5103 0.7637 0.060 Uiso 1 1 calc R
H27B H 0.0805 0.4627 0.8177 0.060 Uiso 1 1 calc R
H27C H 0.0041 0.4603 0.7389 0.060 Uiso 1 1 calc R
C28 C -0.01960(18) 0.31995(10) 1.04096(15) 0.0266(6) Uani 1 1 d .
C29 C -0.0760(2) 0.36121(12) 1.02296(18) 0.0406(7) Uani 1 1 d .
C30 C -0.1713(3) 0.35995(15) 1.0335(2) 0.0578(11) Uani 1 1 d .
H30A H -0.2099 0.3884 1.0223 0.069 Uiso 1 1 calc R
C31 C -0.2108(2) 0.31793(17) 1.0600(2) 0.0606(11) Uani 1 1 d .
H31A H -0.2759 0.3173 1.0667 0.073 Uiso 1 1 calc R
C32 C -0.1541(2) 0.27747(14) 1.0763(2) 0.0485(9) Uani 1 1 d .
H32A H -0.1799 0.2484 1.0944 0.058 Uiso 1 1 calc R
C33 C -0.0599(2) 0.27860(11) 1.06674(17) 0.0352(7) Uani 1 1 d .
H33A H -0.0217 0.2501 1.0782 0.042 Uiso 1 1 calc R
P2 P -0.29337(4) 0.43995(2) 0.78430(4) 0.01956(13) Uani 1 1 d .
P3 P -0.37676(4) 0.52800(2) 0.69781(4) 0.01962(14) Uani 1 1 d .
N1 N -0.34475(15) 0.47365(7) 0.71669(13) 0.0234(5) Uani 1 1 d .
H1A H -0.3614 0.4557 0.6746 0.028 Uiso 1 1 calc R
C34 C -0.20356(17) 0.40498(9) 0.74817(15) 0.0224(5) Uani 1 1 d .
C35 C -0.20817(19) 0.40025(10) 0.66875(17) 0.0317(6) Uani 1 1 d .
H35A H -0.2574 0.4163 0.6340 0.038 Uiso 1 1 calc R
C36 C -0.1409(2) 0.37209(12) 0.6397(2) 0.0446(8) Uani 1 1 d .
H36A H -0.1439 0.3689 0.5851 0.054 Uiso 1 1 calc R
C37 C -0.0699(2) 0.34885(11) 0.6899(2) 0.0443(8) Uani 1 1 d .
H37A H -0.0241 0.3294 0.6698 0.053 Uiso 1 1 calc R
C38 C -0.0645(2) 0.35342(11) 0.7686(2) 0.0433(8) Uani 1 1 d .
H38A H -0.0148 0.3373 0.8028 0.052 Uiso 1 1 calc R
C39 C -0.13101(19) 0.38137(10) 0.79871(18) 0.0321(6) Uani 1 1 d .
H39A H -0.1273 0.3844 0.8534 0.038 Uiso 1 1 calc R
C40 C -0.23584(18) 0.47268(9) 0.86902(15) 0.0245(5) Uani 1 1 d .
C41 C -0.1470(2) 0.49412(10) 0.86790(17) 0.0312(6) Uani 1 1 d .
H41A H -0.1152 0.4889 0.8248 0.037 Uiso 1 1 calc R
C42 C -0.1051(2) 0.52307(11) 0.92978(18) 0.0399(7) Uani 1 1 d .
H42A H -0.0446 0.5378 0.9289 0.048 Uiso 1 1 calc R
C43 C -0.1505(3) 0.53051(12) 0.99230(19) 0.0451(8) Uani 1 1 d .
H43A H -0.1213 0.5502 1.0347 0.054 Uiso 1 1 calc R
C44 C -0.2382(3) 0.50943(12) 0.99345(19) 0.0478(8) Uani 1 1 d .
H44A H -0.2696 0.5148 1.0367 0.057 Uiso 1 1 calc R
C45 C -0.2816(2) 0.48032(10) 0.93214(17) 0.0348(6) Uani 1 1 d .
H45A H -0.3422 0.4658 0.9335 0.042 Uiso 1 1 calc R
C46 C -0.37839(18) 0.39897(9) 0.81525(15) 0.0240(5) Uani 1 1 d .
C47 C -0.4750(2) 0.40902(11) 0.7953(2) 0.0404(8) Uani 1 1 d .
H47A H -0.4958 0.4364 0.7632 0.049 Uiso 1 1 calc R
C48 C -0.5412(2) 0.37938(13) 0.8218(2) 0.0515(9) Uani 1 1 d .
H48A H -0.6075 0.3863 0.8078 0.062 Uiso 1 1 calc R
C49 C -0.5114(2) 0.33978(11) 0.8687(2) 0.0434(8) Uani 1 1 d .
H49A H -0.5570 0.3200 0.8884 0.052 Uiso 1 1 calc R
C50 C -0.4159(2) 0.32894(12) 0.8869(2) 0.0478(9) Uani 1 1 d .
H50A H -0.3956 0.3010 0.9179 0.057 Uiso 1 1 calc R
C51 C -0.3489(2) 0.35832(11) 0.8605(2) 0.0393(7) Uani 1 1 d .
H51A H -0.2827 0.3507 0.8734 0.047 Uiso 1 1 calc R
C52 C -0.39857(18) 0.56226(9) 0.78099(15) 0.0231(5) Uani 1 1 d .
C53 C -0.32721(19) 0.59112(9) 0.82342(16) 0.0283(6) Uani 1 1 d .
H53A H -0.2687 0.5962 0.8050 0.034 Uiso 1 1 calc R
C54 C -0.3418(2) 0.61229(10) 0.89243(19) 0.0387(7) Uani 1 1 d .
H54A H -0.2932 0.6321 0.9214 0.046 Uiso 1 1 calc R
C55 C -0.4263(2) 0.60492(11) 0.9194(2) 0.0435(8) Uani 1 1 d .
H55A H -0.4357 0.6194 0.9671 0.052 Uiso 1 1 calc R
C56 C -0.4973(2) 0.57665(13) 0.8775(2) 0.0473(8) Uani 1 1 d .
H56A H -0.5558 0.5719 0.8961 0.057 Uiso 1 1 calc R
C57 C -0.4835(2) 0.55527(11) 0.80860(18) 0.0371(7) Uani 1 1 d .
H57A H -0.5326 0.5357 0.7799 0.045 Uiso 1 1 calc R
C58 C -0.48845(17) 0.52557(9) 0.63162(15) 0.0225(5) Uani 1 1 d .
C59 C -0.54516(19) 0.56742(10) 0.61486(18) 0.0320(6) Uani 1 1 d .
H59A H -0.5248 0.5979 0.6384 0.038 Uiso 1 1 calc R
C60 C -0.6307(2) 0.56430(12) 0.56413(19) 0.0396(7) Uani 1 1 d .
H60A H -0.6690 0.5928 0.5527 0.047 Uiso 1 1 calc R
C61 C -0.6612(2) 0.52053(12) 0.53007(17) 0.0384(7) Uani 1 1 d .
H61A H -0.7201 0.5188 0.4949 0.046 Uiso 1 1 calc R
C62 C -0.6063(2) 0.47910(11) 0.54677(17) 0.0354(7) Uani 1 1 d .
H62A H -0.6281 0.4487 0.5237 0.042 Uiso 1 1 calc R
C63 C -0.51952(18) 0.48133(10) 0.59711(15) 0.0264(6) Uani 1 1 d .
H63A H -0.4815 0.4527 0.6079 0.032 Uiso 1 1 calc R
C64 C -0.28858(17) 0.55942(9) 0.65251(14) 0.0212(5) Uani 1 1 d .
C65 C -0.20036(18) 0.53725(10) 0.65371(16) 0.0270(6) Uani 1 1 d .
H65A H -0.1875 0.5063 0.6783 0.032 Uiso 1 1 calc R
C66 C -0.13057(19) 0.56006(10) 0.61914(16) 0.0301(6) Uani 1 1 d .
H66A H -0.0701 0.5448 0.6204 0.036 Uiso 1 1 calc R
C67 C -0.14905(19) 0.60474(10) 0.58305(15) 0.0271(6) Uani 1 1 d .
H67A H -0.1012 0.6205 0.5598 0.033 Uiso 1 1 calc R
C68 C -0.23704(19) 0.62667(9) 0.58062(15) 0.0263(6) Uani 1 1 d .
H68A H -0.2500 0.6572 0.5546 0.032 Uiso 1 1 calc R
C69 C -0.30666(19) 0.60462(9) 0.61580(15) 0.0252(5) Uani 1 1 d .
H69A H -0.3667 0.6203 0.6149 0.030 Uiso 1 1 calc R

loop_
_atom_site_aniso_label
_atom_site_aniso_U_11
_atom_site_aniso_U_22
_atom_site_aniso_U_33
_atom_site_aniso_U_23
_atom_site_aniso_U_13
_atom_site_aniso_U_12
Ni 0.01797(16) 0.02197(17) 0.01767(17) -0.00282(13) 0.00319(13) -0.00107(12)
Se 0.02421(14) 0.03180(16) 0.02235(15) -0.00893(11) 0.00750(11) -0.00654(11)
S1 0.0218(3) 0.0272(3) 0.0218(3) -0.0040(3) 0.0002(2) 0.0028(2)
S2 0.0198(3) 0.0252(3) 0.0253(3) -0.0065(3) 0.0060(2) -0.0035(2)
S3 0.0399(4) 0.0242(3) 0.0219(3) -0.0021(3) 0.0055(3) -0.0029(3)
P1 0.0176(3) 0.0193(3) 0.0184(3) -0.0013(2) 0.0031(2) -0.0007(2)
Si1 0.0239(3) 0.0287(4) 0.0287(4) 0.0014(3) -0.0029(3) 0.0044(3)
Si2 0.0272(4) 0.0352(4) 0.0376(5) -0.0072(4) 0.0098(3) -0.0131(3)
Si3 0.0276(4) 0.0187(3) 0.0359(4) 0.0055(3) 0.0085(3) 0.0022(3)
C1 0.0171(11) 0.0154(11) 0.0257(13) 0.0023(10) 0.0035(9) -0.0013(8)
C2 0.0257(12) 0.0267(13) 0.0229(13) 0.0038(11) 0.0045(10) 0.0000(10)
C3 0.0258(13) 0.0292(14) 0.0317(15) 0.0006(12) 0.0115(11) 0.0007(11)
C4 0.0193(11) 0.0212(12) 0.0365(15) 0.0011(11) 0.0050(11) 0.0014(9)
C5 0.0215(12) 0.0177(12) 0.0267(14) 0.0007(10) 0.0008(10) -0.0020(9)
C6 0.0185(11) 0.0158(11) 0.0254(13) 0.0026(10) 0.0029(10) -0.0032(9)
C7 0.053(2) 0.059(2) 0.054(2) 0.0304(19) -0.0032(18) -0.0004(17)
C8 0.0344(15) 0.0473(18) 0.0385(18) -0.0156(14) -0.0044(13) 0.0043(13)
C9 0.0371(17) 0.059(2) 0.048(2) -0.0092(17) -0.0110(15) 0.0204(15)
C10 0.0211(11) 0.0164(11) 0.0167(12) 0.0026(9) 0.0009(9) -0.0015(9)
C11 0.0267(12) 0.0217(12) 0.0178(12) 0.0037(10) 0.0035(10) 0.0039(10)
C12 0.0380(14) 0.0185(12) 0.0199(13) -0.0007(10) 0.0033(11) 0.0004(10)
C13 0.0336(14) 0.0189(12) 0.0229(13) -0.0004(10) -0.0005(11) -0.0067(10)
C14 0.0248(12) 0.0223(13) 0.0211(13) 0.0013(10) 0.0020(10) -0.0046(9)
C15 0.0227(11) 0.0173(11) 0.0181(12) 0.0018(9) 0.0006(9) -0.0001(9)
C16 0.063(2) 0.072(3) 0.040(2) -0.0116(18) 0.0246(17) -0.037(2)
C17 0.0430(18) 0.057(2) 0.054(2) -0.0160(18) 0.0099(16) -0.0269(16)
C18 0.0259(15) 0.048(2) 0.100(3) -0.011(2) 0.0099(18) -0.0001(14)
C19 0.0158(10) 0.0186(11) 0.0231(13) 0.0016(10) 0.0047(9) 0.0014(9)
C20 0.0263(13) 0.0194(12) 0.0276(14) -0.0026(10) 0.0042(11) 0.0040(10)
C21 0.0369(15) 0.0310(14) 0.0189(13) -0.0028(11) 0.0082(11) 0.0046(11)
C22 0.0333(14) 0.0297(14) 0.0221(13) 0.0066(11) 0.0087(11) 0.0049(11)
C23 0.0197(11) 0.0216(12) 0.0251(13) 0.0025(10) 0.0073(10) 0.0012(9)
C24 0.0169(11) 0.0213(12) 0.0202(12) -0.0010(10) 0.0064(9) -0.0014(9)
C25 0.0377(17) 0.0262(15) 0.074(3) 0.0056(15) -0.0022(16) -0.0070(13)
C26 0.0475(18) 0.0326(16) 0.050(2) 0.0174(14) 0.0143(15) 0.0082(13)
C27 0.0485(18) 0.0286(15) 0.0461(19) 0.0009(14) 0.0144(15) 0.0104(13)
C28 0.0262(13) 0.0344(15) 0.0198(13) -0.0067(11) 0.0057(10) -0.0037(11)
C29 0.0425(17) 0.0456(18) 0.0299(16) -0.0058(14) -0.0052(13) 0.0053(14)
C30 0.046(2) 0.065(2) 0.054(2) -0.0130(19) -0.0144(17) 0.0265(18)
C31 0.0240(16) 0.094(3) 0.063(3) -0.020(2) 0.0066(16) -0.0020(18)
C32 0.0362(17) 0.062(2) 0.049(2) -0.0058(17) 0.0149(15) -0.0182(16)
C33 0.0322(15) 0.0405(17) 0.0337(16) -0.0071(13) 0.0080(12) -0.0041(12)
P2 0.0198(3) 0.0165(3) 0.0226(3) 0.0009(2) 0.0045(2) -0.0005(2)
P3 0.0182(3) 0.0157(3) 0.0247(3) -0.0004(2) 0.0030(2) -0.0007(2)
N1 0.0259(10) 0.0185(10) 0.0247(11) -0.0025(9) 0.0016(9) 0.0013(8)
C34 0.0204(11) 0.0168(11) 0.0303(14) -0.0020(10) 0.0054(10) -0.0018(9)
C35 0.0265(13) 0.0326(15) 0.0344(16) -0.0104(12) 0.0005(12) 0.0006(11)
C36 0.0354(16) 0.054(2) 0.0460(19) -0.0279(16) 0.0123(14) -0.0031(14)
C37 0.0277(15) 0.0312(16) 0.078(3) -0.0165(16) 0.0203(16) 0.0001(12)
C38 0.0266(14) 0.0279(15) 0.077(3) 0.0146(16) 0.0138(15) 0.0065(12)
C39 0.0258(13) 0.0313(15) 0.0399(17) 0.0111(13) 0.0079(12) 0.0023(11)
C40 0.0297(13) 0.0211(12) 0.0218(13) -0.0011(10) 0.0018(10) 0.0024(10)
C41 0.0310(14) 0.0337(15) 0.0280(15) -0.0029(12) 0.0020(11) -0.0032(11)
C42 0.0384(16) 0.0396(17) 0.0380(18) -0.0072(14) -0.0041(14) -0.0062(13)
C43 0.061(2) 0.0357(17) 0.0339(18) -0.0102(14) -0.0067(15) -0.0007(15)
C44 0.072(2) 0.0450(19) 0.0290(17) -0.0081(14) 0.0145(16) 0.0077(17)
C45 0.0435(16) 0.0304(15) 0.0324(16) -0.0017(12) 0.0122(13) -0.0005(12)
C46 0.0262(12) 0.0164(12) 0.0310(14) 0.0014(10) 0.0095(11) -0.0025(9)
C47 0.0288(14) 0.0324(16) 0.061(2) 0.0159(15) 0.0094(14) -0.0003(12)
C48 0.0268(15) 0.048(2) 0.083(3) 0.0162(19) 0.0162(16) -0.0027(13)
C49 0.0451(18) 0.0322(16) 0.057(2) 0.0024(15) 0.0205(16) -0.0163(13)
C50 0.0486(19) 0.0329(17) 0.062(2) 0.0190(16) 0.0090(17) -0.0078(14)
C51 0.0319(15) 0.0316(16) 0.055(2) 0.0143(14) 0.0084(14) -0.0020(12)
C52 0.0249(12) 0.0170(12) 0.0275(14) -0.0010(10) 0.0046(10) -0.0001(9)
C53 0.0287(13) 0.0211(13) 0.0356(16) -0.0016(11) 0.0071(12) -0.0060(10)
C54 0.0442(17) 0.0281(15) 0.0422(18) -0.0138(13) 0.0026(14) -0.0055(13)
C55 0.054(2) 0.0368(17) 0.0414(18) -0.0163(14) 0.0129(15) 0.0041(14)
C56 0.0389(17) 0.056(2) 0.051(2) -0.0159(17) 0.0210(15) -0.0036(15)
C57 0.0286(14) 0.0428(17) 0.0417(18) -0.0131(14) 0.0105(13) -0.0079(12)
C58 0.0184(11) 0.0251(13) 0.0240(13) 0.0021(10) 0.0035(10) -0.0019(9)
C59 0.0262(13) 0.0255(14) 0.0434(17) 0.0043(12) 0.0037(12) 0.0026(10)
C60 0.0257(14) 0.0433(18) 0.0479(19) 0.0162(15) 0.0010(13) 0.0061(12)
C61 0.0244(13) 0.062(2) 0.0275(15) 0.0078(14) 0.0000(12) -0.0085(13)
C62 0.0347(15) 0.0428(17) 0.0277(15) -0.0039(13) 0.0024(12) -0.0124(13)
C63 0.0273(13) 0.0278(14) 0.0242(14) -0.0021(11) 0.0045(11) -0.0032(10)
C64 0.0224(12) 0.0194(12) 0.0213(13) -0.0011(10) 0.0021(10) -0.0034(9)
C65 0.0233(12) 0.0281(14) 0.0289(14) 0.0043(11) 0.0028(11) 0.0018(10)
C66 0.0225(12) 0.0361(15) 0.0328(15) 0.0008(12) 0.0081(11) 0.0013(11)
C67 0.0313(13) 0.0315(14) 0.0199(13) -0.0024(11) 0.0082(11) -0.0086(11)
C68 0.0329(14) 0.0214(13) 0.0251(14) 0.0004(11) 0.0060(11) -0.0038(10)
C69 0.0284(13) 0.0211(13) 0.0266(14) -0.0019(11) 0.0060(11) 0.0012(10)

loop_
_atom_type_symbol
_atom_type_description
_atom_type_scat_dispersion_real
_atom_type_scat_dispersion_imag
_atom_type_scat_source
C C 0.0033 0.0016 'International Tables Vol C Tables 4.2.6.8 and 6.1.1.4'
H H 0.0000 0.0000 'International Tables Vol C Tables 4.2.6.8 and 6.1.1.4'
N N 0.0061 0.0033 'International Tables Vol C Tables 4.2.6.8 and 6.1.1.4'
Si Si 0.0817 0.0704 'International Tables Vol C Tables 4.2.6.8 and 6.1.1.4'
P P 0.1023 0.0942 'International Tables Vol C Tables 4.2.6.8 and 6.1.1.4'
S S 0.1246 0.1234 'International Tables Vol C Tables 4.2.6.8 and 6.1.1.4'
Ni Ni 0.3393 1.1124 'International Tables Vol C Tables 4.2.6.8 and 6.1.1.4'
Se Se -0.0929 2.2259 'International Tables Vol C Tables 4.2.6.8 and 6.1.1.4'

loop_
_geom_angle_atom_site_label_1
_geom_angle_atom_site_label_2
_geom_angle_atom_site_label_3
_geom_angle
Ni' Ni P1 82.8(3)
Ni' Ni S2 75.6(3)
P1 Ni S2 88.33(3)
Ni' Ni S1 129.6(3)
P1 Ni S1 90.26(3)
S2 Ni S1 154.37(3)
Ni' Ni Se 82.0(3)
P1 Ni Se 161.71(3)
S2 Ni Se 97.62(2)
S1 Ni Se 91.65(2)
Ni' Ni H3A 37.1(8)
P1 Ni H3A 77.0(7)
S2 Ni H3A 111.9(7)
S1 Ni H3A 92.6(7)
Se Ni H3A 84.8(7)
Se' Se C28 66.7(2)
Se' Se Ni 94.5(2)
C28 Se Ni 109.88(8)
Se' Se Ni' 67.3(3)
C28 Se Ni' 100.82(17)
Ni Se Ni' 27.47(15)
Ni Ni' S2 74.0(3)
Ni Ni' P1 67.3(3)
S2 Ni' P1 84.0(2)
Ni Ni' Se' 110.5(4)
S2 Ni' Se' 99.3(3)
P1 Ni' Se' 175.5(3)
Ni Ni' Se 70.6(3)
S2 Ni' Se 93.8(2)
P1 Ni' Se 136.7(3)
Se' Ni' Se 40.32(18)
Ni Ni' S3 124.9(4)
S2 Ni' S3 156.3(3)
P1 Ni' S3 90.6(2)
Se' Ni' S3 87.6(3)
Se Ni' S3 105.7(2)
Se Se' C28 63.0(2)
Se Se' C29 100.6(3)
C28 Se' C29 40.16(16)
Se Se' Ni' 72.4(3)
C28 Se' Ni' 101.8(3)
C29 Se' Ni' 129.4(3)
C6 S1 Ni 105.74(8)
C15 S2 Ni 103.92(8)
C15 S2 Ni' 110.78(19)
Ni S2 Ni' 30.39(17)
H3A S3 C24 95.1(18)
H3A S3 Ni' 13.3(18)
C24 S3 Ni' 86.16(17)
C10 P1 C1 111.25(11)
C10 P1 C19 105.03(11)
C1 P1 C19 106.32(11)
C10 P1 Ni 106.21(8)
C1 P1 Ni 109.12(9)
C19 P1 Ni 118.85(8)
C10 P1 Ni' 111.09(18)
C1 P1 Ni' 128.38(18)
C19 P1 Ni' 89.70(18)
Ni P1 Ni' 29.86(16)
C7 Si1 C8 110.96(18)
C7 Si1 C9 108.05(17)
C8 Si1 C9 107.00(15)
C7 Si1 C5 110.04(14)
C8 Si1 C5 112.87(13)
C9 Si1 C5 107.71(14)
C18 Si2 C16 111.1(2)
C18 Si2 C17 107.79(17)
C16 Si2 C17 107.22(16)
C18 Si2 C14 112.37(14)
C16 Si2 C14 109.54(15)
C17 Si2 C14 108.70(14)
C25 Si3 C27 112.02(17)
C25 Si3 C26 107.90(16)
C27 Si3 C26 105.72(15)
C25 Si3 C23 110.70(13)
C27 Si3 C23 112.22(13)
C26 Si3 C23 107.97(13)
C2 C1 C6 120.6(2)
C2 C1 P1 125.69(19)
C6 C1 P1 113.68(18)
C3 C2 C1 119.7(2)
C2 C3 C4 119.4(3)
C3 C4 C5 123.0(2)
C4 C5 C6 116.8(2)
C4 C5 Si1 120.67(18)
C6 C5 Si1 122.4(2)
C1 C6 C5 120.2(2)
C1 C6 S1 119.96(18)
C5 C6 S1 119.80(19)
C11 C10 C15 120.7(2)
C11 C10 P1 127.15(19)
C15 C10 P1 112.13(17)
C10 C11 C12 119.7(2)
C13 C12 C11 119.6(2)
C12 C13 C14 123.0(2)
C13 C14 C15 116.6(2)
C13 C14 Si2 120.83(19)
C15 C14 Si2 122.58(19)
C10 C15 C14 120.2(2)
C10 C15 S2 119.47(17)
C14 C15 S2 120.26(19)
C20 C19 C24 118.9(2)
C20 C19 P1 117.14(18)
C24 C19 P1 123.99(18)
C21 C20 C19 121.0(2)
C22 C21 C20 119.4(2)
C21 C22 C23 122.1(2)
C22 C23 C24 117.4(2)
C22 C23 Si3 117.51(19)
C24 C23 Si3 125.01(19)
C19 C24 C23 121.0(2)
C19 C24 S3 123.24(19)
C23 C24 S3 115.73(18)
C33 C28 C29 119.0(3)
C33 C28 Se 120.8(2)
C29 C28 Se 119.9(2)
C33 C28 Se' 162.2(3)
C29 C28 Se' 73.4(3)
Se C28 Se' 50.31(18)
C28 C29 C30 119.0(3)
C28 C29 Se' 66.5(2)
C30 C29 Se' 167.7(3)
C31 C30 C29 121.2(3)
C32 C31 C30 118.6(3)
C31 C32 C33 120.5(3)
C28 C33 C32 121.6(3)
N1 P2 C34 108.36(12)
N1 P2 C46 109.87(12)
C34 P2 C46 109.21(12)
N1 P2 C40 114.41(11)
C34 P2 C40 107.61(12)
C46 P2 C40 107.28(13)
N1 P3 C52 113.93(12)
N1 P3 C58 106.99(12)
C52 P3 C58 106.51(12)
N1 P3 C64 110.07(12)
C52 P3 C64 109.47(12)
C58 P3 C64 109.73(12)
P3 N1 P2 142.21(15)
C35 C34 C39 119.7(2)
C35 C34 P2 119.2(2)
C39 C34 P2 121.1(2)
C34 C35 C36 119.9(3)
C37 C36 C35 120.0(3)
C38 C37 C36 120.6(3)
C37 C38 C39 120.3(3)
C38 C39 C34 119.5(3)
C45 C40 C41 119.7(3)
C45 C40 P2 121.2(2)
C41 C40 P2 118.9(2)
C42 C41 C40 119.9(3)
C43 C42 C41 120.3(3)
C42 C43 C44 119.9(3)
C43 C44 C45 120.8(3)
C40 C45 C44 119.4(3)
C47 C46 C51 119.5(2)
C47 C46 P2 119.3(2)
C51 C46 P2 121.1(2)
C48 C47 C46 120.1(3)
C47 C48 C49 120.2(3)
C50 C49 C48 119.9(3)
C49 C50 C51 120.5(3)
C50 C51 C46 119.8(3)
C57 C52 C53 119.4(3)
C57 C52 P3 119.2(2)
C53 C52 P3 120.9(2)
C54 C53 C52 119.8(3)
C55 C54 C53 120.3(3)
C54 C55 C56 120.1(3)
C55 C56 C57 120.1(3)
C56 C57 C52 120.3(3)
C63 C58 C59 119.4(2)
C63 C58 P3 119.46(19)
C59 C58 P3 121.2(2)
C60 C59 C58 119.8(3)
C61 C60 C59 120.7(3)
C60 C61 C62 119.9(3)
C61 C62 C63 120.5(3)
C58 C63 C62 119.7(3)
C65 C64 C69 119.2(2)
C65 C64 P3 118.48(19)
C69 C64 P3 122.28(19)
C64 C65 C66 120.4(2)
C67 C66 C65 120.0(2)
C66 C67 C68 120.0(2)
C67 C68 C69 120.5(2)
C68 C69 C64 119.9(2)

loop_
_geom_bond_atom_site_label_1
_geom_bond_atom_site_label_2
_geom_bond_distance
Ni Ni' 1.132(6)
Ni P1 2.0982(7)
Ni S2 2.1516(7)
Ni S1 2.1666(7)
Ni Se 2.3150(4)
Ni H3A 2.37(3)
Se Se' 1.650(6)
Se C28 1.911(3)
Se Ni' 2.430(7)
Ni' S2 2.167(6)
Ni' P1 2.256(7)
Ni' Se' 2.353(9)
Ni' S3 2.524(6)
Se' C28 1.969(6)
Se' C29 2.058(7)
S1 C6 1.760(3)
S2 C15 1.768(2)
S3 H3A 0.95(3)
S3 C24 1.769(2)
P1 C10 1.802(2)
P1 C1 1.811(2)
P1 C19 1.841(2)
Si1 C7 1.857(4)
Si1 C8 1.859(3)
Si1 C9 1.859(3)
Si1 C5 1.892(3)
Si2 C18 1.853(4)
Si2 C16 1.864(4)
Si2 C17 1.871(3)
Si2 C14 1.876(3)
Si3 C25 1.864(3)
Si3 C27 1.866(3)
Si3 C26 1.872(3)
Si3 C23 1.891(3)
C1 C2 1.392(4)
C1 C6 1.405(3)
C2 C3 1.377(4)
C3 C4 1.390(4)
C4 C5 1.393(4)
C5 C6 1.413(3)
C10 C11 1.384(3)
C10 C15 1.402(3)
C11 C12 1.385(3)
C12 C13 1.378(4)
C13 C14 1.398(4)
C14 C15 1.418(3)
C19 C20 1.389(3)
C19 C24 1.403(3)
C20 C21 1.383(4)
C21 C22 1.381(4)
C22 C23 1.394(4)
C23 C24 1.411(3)
C28 C33 1.373(4)
C28 C29 1.385(4)
C29 C30 1.395(5)
C30 C31 1.389(6)
C31 C32 1.367(5)
C32 C33 1.374(4)
P2 N1 1.573(2)
P2 C34 1.789(3)
P2 C46 1.793(3)
P2 C40 1.799(3)
P3 N1 1.569(2)
P3 C52 1.795(3)
P3 C58 1.796(2)
P3 C64 1.804(3)
C34 C35 1.381(4)
C34 C39 1.394(4)
C35 C36 1.385(4)
C36 C37 1.372(5)
C37 C38 1.366(5)
C38 C39 1.383(4)
C40 C45 1.385(4)
C40 C41 1.392(4)
C41 C42 1.387(4)
C42 C43 1.371(5)
C43 C44 1.374(5)
C44 C45 1.389(4)
C46 C47 1.383(4)
C46 C51 1.384(4)
C47 C48 1.376(4)
C48 C49 1.376(5)
C49 C50 1.371(5)
C50 C51 1.380(4)
C52 C57 1.384(4)
C52 C53 1.392(3)
C53 C54 1.381(4)
C54 C55 1.374(4)
C55 C56 1.376(5)
C56 C57 1.378(4)
C58 C63 1.386(4)
C58 C59 1.398(3)
C59 C60 1.378(4)
C60 C61 1.370(4)
C61 C62 1.375(4)
C62 C63 1.387(4)
C64 C65 1.387(3)
C64 C69 1.392(3)
C65 C66 1.390(4)
C66 C67 1.376(4)
C67 C68 1.378(4)
C68 C69 1.385(4)
